data_2010293
loop_
_publ_author_name
'Kresinski, R. A.'
'Fackler Jr, J. P.'

_publ_section_title
;
 2,2'-Dithiodisalicyclic acid tetrahydrofuran solvate
;
_journal_issue 12
_journal_name_full 'Acta Crystallographica Section C'
_journal_page_first 2039
_journal_page_last 2041
_journal_paper_doi 10.1107/S0108270193012223
_journal_volume 50
_journal_year 1994
_chemical_formula_moiety 'C14 H10 O4 S2'
_chemical_formula_sum 'C14 H10 O4 S2'
_chemical_formula_weight 330.40
_symmetry_cell_setting monoclinic
_symmetry_space_group_name_Hall '-C 2yc'
_symmetry_space_group_name_H-M 'C 1 2/c 1'
_atom_type_scat_source 'SHELX76 (Sheldrick, 1976)'
_cell_angle_alpha 90.
_cell_angle_beta 107.44(2)
_cell_angle_gamma 90.
_cell_formula_units_Z 12
_cell_length_a 17.223(6)
_cell_length_b 12.904(6)
_cell_length_c 21.073(4)
_cell_measurement_reflns_used 25
_cell_measurement_temperature 293
_cell_measurement_theta_max 12
_cell_measurement_theta_min 7.5
_cell_volume 4468(3)
_diffrn_measurement_device 'Nicolet R3m/E'
_diffrn_measurement_method wyckoff
_diffrn_radiation_type MoK\a
_diffrn_radiation_wavelength 0.71073
_diffrn_reflns_av_R_equivalents 0.0255
_diffrn_reflns_limit_h_max 18
_diffrn_reflns_limit_h_min 0
_diffrn_reflns_limit_k_max 13
_diffrn_reflns_limit_k_min 0
_diffrn_reflns_limit_l_max 21
_diffrn_reflns_limit_l_min -22
_diffrn_reflns_number 3786
_diffrn_reflns_theta_max 22.5
_diffrn_standards_decay_% <5
_diffrn_standards_interval_count 97
_diffrn_standards_number 3
_exptl_absorpt_coefficient_mu 0.357
_exptl_absorpt_correction_T_max 1.000
_exptl_absorpt_correction_T_min 0.952
_exptl_absorpt_correction_type empirical
_exptl_crystal_colour 'pale straw'
_exptl_crystal_density_diffrn 1.473
_exptl_crystal_description 'Crystal description ?'
_exptl_crystal_size_max 0.6
_exptl_crystal_size_mid 0.2
_exptl_crystal_size_min 0.2
_refine_diff_density_max 0.29
_refine_diff_density_min -0.26
_refine_ls_extinction_method none
_refine_ls_goodness_of_fit_obs 1.413
_refine_ls_hydrogen_treatment noref
_refine_ls_number_parameters 291
_refine_ls_number_reflns 1209
_refine_ls_R_factor_obs 0.0500
_refine_ls_shift/esd_max 0.009
_refine_ls_structure_factor_coef F
_refine_ls_weighting_details 'w = 1/[\s^2^F~o~ + |g|(F~o~)^2^]'
_refine_ls_weighting_scheme calc
_refine_ls_wR_factor_obs 0.0505
_reflns_number_observed 1674
_reflns_number_total 2935
_reflns_observed_criterion |F~o~|^2^>1.5\s|F~o~|^2^
_cod_data_source_file hh1069.cif
_cod_data_source_block hh1069a
_cod_depositor_comments
;
The following automatic conversions were performed:

'_refine_ls_weighting_scheme' value '1/[\s^2^F~o~ + |g|(F~o~)^2^]'
was changed to 'calc'. New tag '_refine_ls_weighting_details' was
created. The value of the new tag was set to 'w = 1/[\s^2^F~o~ +
|g|(F~o~)^2^]'.

Automatic conversion script
Id: cif_fix_values 3143 2015-03-26 13:38:13Z robertas 
;
_cod_original_cell_volume 4468(2)
_cod_original_sg_symbol_H-M 'C 2/c'
_cod_database_code 2010293

loop_
_atom_site_label
_atom_site_fract_x
_atom_site_fract_y
_atom_site_fract_z
_atom_site_U_iso_or_equiv
S(1) -.0016(2) .0443(2) .29830(10) .048
S(2) .7628(2) .0578(2) .38270(10) .052
S(3) .7726(2) .0530(2) .28840(10) .053
O(1) .0030(4) .0175(6) .4248(3) .059
O(2) .0699(4) .1101(5) .5121(3) .066
O(3) .7576(4) .0355(5) .5070(3) .063
O(4) .8237(4) .1264(5) .5957(3) .065
O(5) .7586(4) .0071(6) .1604(3) .058
O(6) .6774(4) .0816(5) .0695(3) .068
C(1) .0686(5) .1422(7) .3405(4) .036
C(2) .1066(6) .2070(8) .3073(5) .050
C(3) .1606(7) .2830(8) .3389(5) .065
C(4) .1774(7) .2970(8) .4064(5) .064
C(5) .1401(7) .2335(9) .4401(5) .062
C(6) .0872(6) .1552(8) .4096(5) .039
C(7) .0485(6) .0862(8) .4488(5) .042
C(8) .8285(6) .1608(8) .4252(4) .049
C(9) .8653(7) .2286(9) .3918(5) .063
C(10) .9138(7) .3079(10) .4247(5) .072
C(11) .9249(7) .3224(9) .4920(6) .071
C(12) .8899(6) .2567(9) .5258(5) .057
C(13) .8414(6) .1751(8) .4937(4) .041
C(14) .8029(6) .1065(8) .5319(4) .045
C(15) .7019(5) .1498(7) .2434(4) .040
C(16) .6733(7) .2262(8) .2765(4) .058
C(17) .6194(7) .3000(8) .2415(6) .063
C(18) .5937(7) .3003(8) .1718(5) .065
C(19) .6241(7) .2255(8) .1392(5) .056
C(20) .6771(6) .1487(7) .1734(4) .040
C(21) .7078(7) .0727(9) .1347(4) .049
O(7) .5074(11) -.0068(13) .1616(7) .137
C(22) .4674(9) .0734(12) .1859(9) .121
C(23) .4655(13) .0403(18) .2545(10) .177
C(24) .5417(13) -.0284(19) .2780(7) .153
C(25) .5447(10) -.0777(12) .2134(10) .105
H(2) .0947(6) .1988(8) .2590(5) .070
H(3) .1871(7) .3268(8) .3135(5) .070
H(4) .2151(7) .3512(8) .4297(5) .070
H(5) .1512(7) .2439(9) .4881(5) .070
H(7) .0397 .0572 .5382 .170
H(9) .8565(7) .2194(9) .3440(5) .070
H(10) .9406(7) .3540(10) .4007(5) .070
H(11) .9581(7) .3804(9) .5153(6) .070
H(12) .8990(6) .2671(9) .5736(5) .070
H(14) .7966 .0708 .6226 .170
H(16) .6914(7) .2280(8) .3252(4) .070
H(17) .5988(7) .3529(8) .2657(6) .070
H(18) .5552(7) .3525(8) .1469(5) .070
H(19) .6079(7) .2263(8) .0905(5) .070
H(21) .7107 .0330 .0435 .170
H(221) .4974(9) .1386(12) .1888(9) .180
H(222) .4118(9) .0824(12) .1564(9) .180
H(231) .4693(13) .1003(18) .2839(10) .180
H(232) .4160(13) .0011(18) .2521(10) .180
H(241) .5357(13) -.0809(19) .3098(7) .180
H(242) .5906(13) .0131(19) .2981(7) .180
H(251) .5148(10) -.1435(12) .2063(10) .180
H(252) .6012(10) -.0902(12) .2147(10) .180

loop_
_geom_angle_atom_site_label_1
_geom_angle_atom_site_label_2
_geom_angle_atom_site_label_3
_geom_angle
_geom_angle_publ_flag
S(3) S(2) C(8) 106.4(4) yes
O(3) C(14) O(4) 122.3(9) yes
O(4) C(14) C(13) 114.4(9) yes
O(1) C(7) C(6) 123.6(9) yes
O(5) C(21) O(6) 122.0(9) yes
O(6) C(21) C(20) 115.0(10) yes
S(2) S(3) C(15) 104.5(3) yes
O(3) C(14) C(13) 123.3(9) yes
O(1) C(7) O(2) 123.7(10) yes
O(2) C(7) C(6) 112.7(10) yes
O(5) C(21) C(20) 123.0(9) yes
C(1) S(1) S(1') 106.1(6) yes

loop_
_geom_bond_atom_site_label_1
_geom_bond_atom_site_label_2
_geom_bond_distance
_geom_bond_publ_flag
S(1) S(1') 2.051(5) yes
S(1) C(1) 1.791(9) yes
S(2) S(3) 2.046(3) yes
S(2) C(8) 1.800(10) yes
S(3) C(15) 1.802(9) yes
O(1) C(7) 1.191(10) yes
O(2) C(7) 1.310(10) yes
O(3) C(14) 1.216(10) yes
O(4) C(14) 1.309(10) yes
O(5) C(21) 1.221(10) yes
O(6) C(21) 1.321(10) yes
C(1) C(2) 1.374(11) no
C(1) C(6) 1.404(10) no
C(3) C(4) 1.376(12) no
C(5) C(6) 1.383(12) no
C(8) C(9) 1.389(12) no
O(7) C(22) 1.422 no
O(7) C(25) 1.422 no
C(22) C(23) 1.516 no
C(24) C(25) 1.516 no
C(23) C(24) 1.538 no
C(9) C(10) 1.370(13) no
C(10) C(11) 1.386(13) no
C(11) C(12) 1.360(12) no
C(12) C(13) 1.389(12) no
C(13) C(14) 1.481(12) yes
C(15) C(16) 1.382(11) no
C(15) C(20) 1.407(10) no
C(16) C(17) 1.378(12) no
C(17) C(18) 1.402(11) no
C(18) C(19) 1.375(12) no
C(19) C(20) 1.393(12) no
C(20) C(21) 1.471(12) yes
C(2) C(3) 1.379(12) no
C(4) C(5) 1.365(12) no
C(6) C(7) 1.500(12) yes
C(8) C(13) 1.404(11) no
C(24) C(24) 1.56(4) no
